data_4315638
loop_
_publ_author_name
'Michael G. Fraser'
'Allan G. Blackman'
'Garth I. S. Irwin'
'Campbell P. Easton'
'Keith C. Gordon'

_publ_section_title
;
 Effect of Sulfur-Based Substituents on the Electronic Properties of Re(I)
 dppz Complexes
;
_journal_name_full 'Inorganic Chemistry'
_journal_page_first 5180
_journal_page_last 5189
_journal_paper_doi 10.1021/ic1003116
_journal_volume 49
_journal_year 2010
_chemical_formula_sum 'C20 H8 N6 S2'
_chemical_formula_weight 396.44
_chemical_name_systematic
;
 ?
;
_space_group_IT_number 2
_symmetry_cell_setting triclinic
_symmetry_space_group_name_Hall '-P 1'
_symmetry_space_group_name_H-M 'P -1'
_atom_sites_solution_hydrogens geom
_atom_sites_solution_primary direct
_atom_sites_solution_secondary difmap
_audit_creation_method SHELXL-97
_cell_angle_alpha 95.95(1)
_cell_angle_beta 112.13(1)
_cell_angle_gamma 95.38(1)
_cell_formula_units_Z 2
_cell_length_a 8.780(1)
_cell_length_b 9.792(1)
_cell_length_c 10.400(1)
_cell_measurement_reflns_used 8435
_cell_measurement_temperature 89(2)
_cell_measurement_theta_max 41.39
_cell_measurement_theta_min 2.77
_cell_volume 815.19(16)
_computing_cell_refinement 'ApexII and SAINT (Bruker, 2001)'
_computing_data_collection 'ApexII (Bruker, 2004)'
_computing_data_reduction SAINT
_computing_molecular_graphics 'WinGX (Farrugia, 1999)'
_computing_publication_material WinGX
_computing_structure_refinement 'SHELXL-97 (Sheldrick, 1997)'
_computing_structure_solution 'SIR 97 (Altomare et al., 1997)'
_diffrn_ambient_temperature 89(2)
_diffrn_measured_fraction_theta_full 0.999
_diffrn_measured_fraction_theta_max 0.999
_diffrn_measurement_device_type 'bruker Kappa ApexII area detector'
_diffrn_measurement_method 'phi and omega scans'
_diffrn_radiation_monochromator graphite
_diffrn_radiation_source 'fine-focus sealed tube'
_diffrn_radiation_type MoK\a
_diffrn_radiation_wavelength 0.71073
_diffrn_reflns_av_R_equivalents 0.0245
_diffrn_reflns_av_sigmaI/netI 0.0175
_diffrn_reflns_limit_h_max 11
_diffrn_reflns_limit_h_min -11
_diffrn_reflns_limit_k_max 12
_diffrn_reflns_limit_k_min -12
_diffrn_reflns_limit_l_max 13
_diffrn_reflns_limit_l_min -13
_diffrn_reflns_number 25533
_diffrn_reflns_theta_full 27.00
_diffrn_reflns_theta_max 27.00
_diffrn_reflns_theta_min 2.11
_exptl_absorpt_coefficient_mu 0.348
_exptl_absorpt_correction_T_max 1.000000
_exptl_absorpt_correction_T_min 0.884893
_exptl_absorpt_correction_type multi-scan
_exptl_absorpt_process_details SADABS
_exptl_crystal_colour Bronze
_exptl_crystal_density_diffrn 1.615
_exptl_crystal_density_meas ?
_exptl_crystal_density_method 'not measured'
_exptl_crystal_description Yellow
_exptl_crystal_F_000 404
_exptl_crystal_size_max 0.32
_exptl_crystal_size_mid 0.32
_exptl_crystal_size_min 0.06
_refine_diff_density_max 0.475
_refine_diff_density_min -0.288
_refine_diff_density_rms 0.056
_refine_ls_extinction_method none
_refine_ls_goodness_of_fit_ref 1.012
_refine_ls_hydrogen_treatment constr
_refine_ls_matrix_type full
_refine_ls_number_parameters 253
_refine_ls_number_reflns 3570
_refine_ls_number_restraints 0
_refine_ls_restrained_S_all 1.012
_refine_ls_R_factor_all 0.0306
_refine_ls_R_factor_gt 0.0275
_refine_ls_shift/su_max 0.010
_refine_ls_shift/su_mean 0.002
_refine_ls_structure_factor_coef Fsqd
_refine_ls_weighting_details 'calc w=1/[\s^2^(Fo^2^)+(0.0510P)^2^+0.3637P] where P=(Fo^2^+2Fc^2^)/3'
_refine_ls_weighting_scheme calc
_refine_ls_wR_factor_gt 0.0801
_refine_ls_wR_factor_ref 0.0829
_reflns_number_gt 3283
_reflns_number_total 3570
_reflns_threshold_expression >2sigma(I)
_cod_data_source_file ic1003116_si_002.cif
_cod_data_source_block shelxl
_cod_depositor_comments
;
The following automatic conversions were performed:

'_symmetry_cell_setting' value 'Triclinic' changed to 'triclinic'
according to the built-in table from CIF Core dictionary named
'cif_core.dic' version 2.4.1 from 2010-06-29.

Automatic conversion script
Id: cif_fix_values 1646 2011-03-28 12:23:43Z adriana 

The following automatic conversions were performed:

'_exptl_crystal_density_meas' value 'not measrured' was changed to
'?' - the value is perceived as not measured.

Automatic conversion script
Id: cif_fix_values 3008 2015-01-20 13:52:24Z robertas 
;
_cod_original_cell_volume 815.2(2)
_cod_database_code 4315638

loop_
_symmetry_equiv_pos_as_xyz
'x, y, z'
'-x, -y, -z'

loop_
_atom_site_label
_atom_site_type_symbol
_atom_site_fract_x
_atom_site_fract_y
_atom_site_fract_z
_atom_site_U_iso_or_equiv
_atom_site_adp_type
_atom_site_occupancy
_atom_site_symmetry_multiplicity
_atom_site_calc_flag
_atom_site_refinement_flags
_atom_site_disorder_assembly
_atom_site_disorder_group
S1 S 0.46573(4) 0.55930(3) 1.32462(3) 0.01352(10) Uani 1 1 d . . .
S2 S 0.16158(4) 0.34116(3) 1.26967(3) 0.01501(10) Uani 1 1 d . . .
C4 C 0.64742(14) 0.09435(13) 0.78252(13) 0.0122(2) Uani 1 1 d . . .
C5 C 0.60347(15) -0.02644(13) 0.68295(13) 0.0125(2) Uani 1 1 d . . .
C12 C 0.53985(14) 0.12868(13) 0.85615(12) 0.0111(2) Uani 1 1 d . . .
N4 N 0.58521(12) 0.24370(11) 0.94941(11) 0.0119(2) Uani 1 1 d . . .
N1 N 0.70011(13) -0.06409(12) 0.61412(11) 0.0155(2) Uani 1 1 d . . .
C7 C 0.34342(14) -0.08694(13) 0.72125(13) 0.0120(2) Uani 1 1 d . . .
N3 N 0.28967(12) 0.06042(11) 0.89287(11) 0.0119(2) Uani 1 1 d . . .
C15 C 0.42651(14) 0.41585(12) 1.19086(12) 0.0116(2) Uani 1 1 d . . .
C6 C 0.44769(15) -0.11916(13) 0.65121(13) 0.0125(2) Uani 1 1 d . . .
C14 C 0.52559(14) 0.39112(13) 1.11816(13) 0.0120(2) Uani 1 1 d . . .
H27 H 0.6204 0.4531 1.1353 0.014 Uiso 1 1 calc R . .
C11 C 0.38951(14) 0.03713(13) 0.82632(13) 0.0115(2) Uani 1 1 d . . .
C3 C 0.79684(14) 0.18007(13) 0.80969(13) 0.0141(3) Uani 1 1 d . . .
H6 H 0.8296 0.2606 0.8751 0.017 Uiso 1 1 calc R . .
C16 C 0.27981(14) 0.32069(13) 1.16326(13) 0.0121(2) Uani 1 1 d . . .
C13 C 0.48222(14) 0.27003(13) 1.01646(12) 0.0114(2) Uani 1 1 d . . .
C10 C 0.26917(16) -0.31597(14) 0.52639(13) 0.0163(3) Uani 1 1 d . . .
H9 H 0.2426 -0.3947 0.4596 0.020 Uiso 1 1 calc R . .
C18 C 0.33519(14) 0.17719(13) 0.98822(12) 0.0114(2) Uani 1 1 d . . .
C17 C 0.23481(14) 0.20503(13) 1.06497(13) 0.0123(2) Uani 1 1 d . . .
H11 H 0.1389 0.1446 1.0482 0.015 Uiso 1 1 calc R . .
N2 N 0.41093(13) -0.23457(11) 0.55521(11) 0.0150(2) Uani 1 1 d . . .
C20 C 0.02897(15) 0.44827(13) 1.18163(14) 0.0176(3) Uani 1 1 d . . .
C8 C 0.19539(15) -0.17620(13) 0.68899(13) 0.0142(3) Uani 1 1 d . . .
H14 H 0.1245 -0.1576 0.7342 0.017 Uiso 1 1 calc R . .
C1 C 0.84035(15) 0.02044(14) 0.64210(14) 0.0169(3) Uani 1 1 d . . .
H15 H 0.9069 -0.0040 0.5944 0.020 Uiso 1 1 calc R . .
C2 C 0.89440(15) 0.14303(14) 0.73785(14) 0.0160(3) Uani 1 1 d . . .
H16 H 0.9934 0.1983 0.7529 0.019 Uiso 1 1 calc R . .
C9 C 0.15667(15) -0.29195(14) 0.58925(14) 0.0161(3) Uani 1 1 d . . .
H18 H 0.0585 -0.3525 0.5644 0.019 Uiso 1 1 calc R . .
C19 C 0.64769(15) 0.64031(13) 1.33060(13) 0.0158(3) Uani 1 1 d . . .
N6 N -0.06615(15) 0.51936(13) 1.12949(14) 0.0261(3) Uani 1 1 d . . .
N5 N 0.77170(14) 0.70014(13) 1.33980(13) 0.0234(3) Uani 1 1 d . . .

loop_
_atom_site_aniso_label
_atom_site_aniso_U_11
_atom_site_aniso_U_22
_atom_site_aniso_U_33
_atom_site_aniso_U_23
_atom_site_aniso_U_13
_atom_site_aniso_U_12
S1 0.01595(16) 0.01140(17) 0.01449(17) -0.00135(12) 0.00869(12) -0.00014(11)
S2 0.01728(16) 0.01473(18) 0.01692(17) -0.00001(12) 0.01196(12) 0.00089(12)
C4 0.0123(5) 0.0135(6) 0.0126(6) 0.0052(5) 0.0057(4) 0.0040(4)
C5 0.0137(5) 0.0132(6) 0.0122(6) 0.0043(5) 0.0056(4) 0.0046(4)
C12 0.0127(5) 0.0111(6) 0.0107(6) 0.0031(5) 0.0050(4) 0.0032(4)
N4 0.0127(5) 0.0124(5) 0.0118(5) 0.0026(4) 0.0058(4) 0.0017(4)
N1 0.0168(5) 0.0172(6) 0.0160(5) 0.0036(4) 0.0090(4) 0.0063(4)
C7 0.0130(5) 0.0112(6) 0.0113(6) 0.0025(5) 0.0038(4) 0.0027(4)
N3 0.0128(5) 0.0113(5) 0.0118(5) 0.0011(4) 0.0051(4) 0.0020(4)
C15 0.0142(5) 0.0096(6) 0.0109(6) 0.0011(4) 0.0049(4) 0.0019(4)
C6 0.0148(6) 0.0122(6) 0.0113(6) 0.0031(5) 0.0052(4) 0.0041(4)
C14 0.0124(5) 0.0104(6) 0.0132(6) 0.0022(5) 0.0054(4) -0.0002(4)
C11 0.0128(5) 0.0114(6) 0.0113(6) 0.0031(5) 0.0052(4) 0.0029(4)
C3 0.0133(5) 0.0148(6) 0.0150(6) 0.0037(5) 0.0059(4) 0.0026(5)
C16 0.0130(5) 0.0133(6) 0.0127(6) 0.0025(5) 0.0076(4) 0.0029(4)
C13 0.0127(5) 0.0121(6) 0.0105(6) 0.0040(5) 0.0050(4) 0.0029(4)
C10 0.0188(6) 0.0146(6) 0.0140(6) -0.0016(5) 0.0058(5) 0.0017(5)
C18 0.0123(5) 0.0114(6) 0.0111(6) 0.0027(5) 0.0047(4) 0.0023(4)
C17 0.0117(5) 0.0125(6) 0.0136(6) 0.0025(5) 0.0058(4) 0.0012(4)
N2 0.0178(5) 0.0143(5) 0.0132(5) 0.0004(4) 0.0067(4) 0.0033(4)
C20 0.0180(6) 0.0160(6) 0.0213(7) -0.0019(5) 0.0127(5) -0.0015(5)
C8 0.0146(6) 0.0142(6) 0.0152(6) 0.0013(5) 0.0075(5) 0.0023(5)
C1 0.0161(6) 0.0219(7) 0.0183(6) 0.0072(5) 0.0108(5) 0.0076(5)
C2 0.0122(5) 0.0198(7) 0.0182(6) 0.0067(5) 0.0072(5) 0.0030(5)
C9 0.0145(6) 0.0154(6) 0.0168(6) 0.0000(5) 0.0055(5) -0.0005(5)
C19 0.0185(6) 0.0146(6) 0.0138(6) 0.0012(5) 0.0059(5) 0.0031(5)
N6 0.0238(6) 0.0246(7) 0.0340(7) 0.0038(6) 0.0156(5) 0.0054(5)
N5 0.0207(6) 0.0250(7) 0.0229(6) 0.0004(5) 0.0085(5) -0.0013(5)

loop_
_atom_type_symbol
_atom_type_description
_atom_type_scat_dispersion_real
_atom_type_scat_dispersion_imag
_atom_type_scat_source
C C 0.0033 0.0016 'International Tables Vol C Tables 4.2.6.8 and 6.1.1.4'
H H 0.0000 0.0000 'International Tables Vol C Tables 4.2.6.8 and 6.1.1.4'
N N 0.0061 0.0033 'International Tables Vol C Tables 4.2.6.8 and 6.1.1.4'
S S 0.1246 0.1234 'International Tables Vol C Tables 4.2.6.8 and 6.1.1.4'

loop_
_geom_angle_atom_site_label_1
_geom_angle_atom_site_label_2
_geom_angle_atom_site_label_3
_geom_angle
_geom_angle_site_symmetry_1
_geom_angle_site_symmetry_3
_geom_angle_publ_flag
C19 S1 C15 100.44(6) . . ?
C20 S2 C16 100.48(6) . . ?
C5 C4 C3 118.36(11) . . ?
C5 C4 C12 120.52(11) . . ?
C3 C4 C12 121.12(11) . . ?
N1 C5 C4 122.78(11) . . ?
N1 C5 C6 117.11(11) . . ?
C4 C5 C6 120.11(11) . . ?
N4 C12 C11 121.96(11) . . ?
N4 C12 C4 118.87(11) . . ?
C11 C12 C4 119.17(11) . . ?
C12 N4 C13 116.64(10) . . ?
C1 N1 C5 117.05(11) . . ?
C8 C7 C6 118.86(11) . . ?
C8 C7 C11 120.73(11) . . ?
C6 C7 C11 120.41(11) . . ?
C11 N3 C18 116.45(10) . . ?
C14 C15 C16 120.05(11) . . ?
C14 C15 S1 125.29(9) . . ?
C16 C15 S1 114.65(9) . . ?
N2 C6 C7 122.17(11) . . ?
N2 C6 C5 118.05(11) . . ?
C7 C6 C5 119.78(11) . . ?
C15 C14 C13 119.54(11) . . ?
N3 C11 C12 121.92(11) . . ?
N3 C11 C7 118.07(11) . . ?
C12 C11 C7 120.00(11) . . ?
C2 C3 C4 118.97(12) . . ?
C17 C16 C15 121.36(11) . . ?
C17 C16 S2 117.76(9) . . ?
C15 C16 S2 120.59(9) . . ?
N4 C13 C14 118.95(10) . . ?
N4 C13 C18 120.97(11) . . ?
C14 C13 C18 120.07(11) . . ?
N2 C10 C9 124.71(12) . . ?
N3 C18 C17 118.65(11) . . ?
N3 C18 C13 122.03(11) . . ?
C17 C18 C13 119.29(11) . . ?
C16 C17 C18 119.67(11) . . ?
C10 N2 C6 117.31(11) . . ?
N6 C20 S2 174.74(12) . . ?
C9 C8 C7 118.84(11) . . ?
N1 C1 C2 124.64(12) . . ?
C3 C2 C1 118.19(11) . . ?
C8 C9 C10 118.09(11) . . ?
N5 C19 S1 176.71(12) . . ?

loop_
_geom_bond_atom_site_label_1
_geom_bond_atom_site_label_2
_geom_bond_distance
_geom_bond_site_symmetry_2
_geom_bond_publ_flag
S1 C19 1.6920(13) . ?
S1 C15 1.7804(12) . ?
S2 C20 1.7085(14) . ?
S2 C16 1.7890(12) . ?
C4 C5 1.4069(18) . ?
C4 C3 1.4038(17) . ?
C4 C12 1.4637(16) . ?
C5 N1 1.3527(16) . ?
C5 C6 1.4727(17) . ?
C12 N4 1.3290(16) . ?
C12 C11 1.4331(16) . ?
N4 C13 1.3609(15) . ?
N1 C1 1.3322(17) . ?
C7 C8 1.4012(17) . ?
C7 C6 1.4061(17) . ?
C7 C11 1.4605(17) . ?
N3 C11 1.3272(16) . ?
N3 C18 1.3532(16) . ?
C15 C14 1.3726(17) . ?
C15 C16 1.4320(16) . ?
C6 N2 1.3539(17) . ?
C14 C13 1.4217(17) . ?
C3 C2 1.3812(17) . ?
C16 C17 1.3622(18) . ?
C13 C18 1.4205(16) . ?
C10 N2 1.3258(17) . ?
C10 C9 1.3987(18) . ?
C18 C17 1.4206(16) . ?
C20 N6 1.1499(18) . ?
C8 C9 1.3764(18) . ?
C1 C2 1.3954(19) . ?
C19 N5 1.1524(18) . ?

loop_
_cod_related_entry_id
_cod_related_entry_database
_cod_related_entry_code
1 ChemSpider 30660989
